data_7116966
loop_
_publ_author_name
'Wei Gao'
'Lan Xin'
'Zhiqiang Hao'
'Guodong Li'
'Ji-Hu Su'
'Lijing Zhou'
'Ying Mu'

_publ_section_title
;
 The ligand redox behavior and role in
 1,2-bis[(2,6-diisopropylphenyl)imino]-acenaphthene nickel-TMA(MAO)
 systems for ethylene polymerization
;
_journal_name_full Chem.Commun.
_journal_page_first 7004
_journal_paper_doi 10.1039/C5cc00582E
_journal_volume 51
_journal_year 2015
_chemical_formula_sum 'C38 H46 Al Br2 N2 Ni'
_chemical_formula_weight 776.28
_chemical_name_systematic
; 
 ? 
;
_space_group_IT_number 60
_symmetry_cell_setting orthorhombic
_symmetry_space_group_name_Hall '-P 2n 2ab'
_symmetry_space_group_name_H-M 'P b c n'
_atom_sites_solution_hydrogens geom
_atom_sites_solution_primary direct
_atom_sites_solution_secondary difmap
_audit_creation_method SHELXL-97
_audit_update_record
;
2015-01-21 deposited with the CCDC.
2015-03-17 downloaded from the CCDC.
;
_cell_angle_alpha 90.00
_cell_angle_beta 90.00
_cell_angle_gamma 90.00
_cell_formula_units_Z 4
_cell_length_a 13.7598(11)
_cell_length_b 18.9444(15)
_cell_length_c 14.2281(11)
_cell_measurement_reflns_used 4531
_cell_measurement_temperature 185(2)
_cell_measurement_theta_max 25.98
_cell_measurement_theta_min 2.32
_cell_volume 3708.9(5)
_computing_cell_refinement 'Bruker SMART'
_computing_data_collection 'Bruker SMART'
_computing_data_reduction 'Bruker SAINT'
_computing_molecular_graphics 'Bruker SHELXTL'
_computing_publication_material 'Bruker SHELXTL'
_computing_structure_refinement 'SHELXL-97 (Sheldrick, 1997)'
_computing_structure_solution 'SHELXS-97 (Sheldrick, 1990)'
_diffrn_ambient_temperature 185(2)
_diffrn_measured_fraction_theta_full 1.000
_diffrn_measured_fraction_theta_max 1.000
_diffrn_measurement_device_type 'CCD area detector'
_diffrn_measurement_method 'phi and omega scan'
_diffrn_radiation_monochromator graphite
_diffrn_radiation_source 'fine-focus sealed tube'
_diffrn_radiation_type MoK\a
_diffrn_radiation_wavelength 0.71073
_diffrn_reflns_av_R_equivalents 0.0475
_diffrn_reflns_av_sigmaI/netI 0.0302
_diffrn_reflns_limit_h_max 15
_diffrn_reflns_limit_h_min -16
_diffrn_reflns_limit_k_max 23
_diffrn_reflns_limit_k_min -23
_diffrn_reflns_limit_l_max 16
_diffrn_reflns_limit_l_min -17
_diffrn_reflns_number 22125
_diffrn_reflns_theta_full 26.04
_diffrn_reflns_theta_max 26.04
_diffrn_reflns_theta_min 1.83
_exptl_absorpt_coefficient_mu 2.729
_exptl_absorpt_correction_T_max 0.6850
_exptl_absorpt_correction_T_min 0.5980
_exptl_absorpt_correction_type multi-scan
_exptl_absorpt_process_details 'SADABS; Bruker, 2000'
_exptl_crystal_colour blue
_exptl_crystal_density_diffrn 1.390
_exptl_crystal_density_method 'not measured'
_exptl_crystal_description block
_exptl_crystal_F_000 1596
_exptl_crystal_size_max 0.21
_exptl_crystal_size_mid 0.17
_exptl_crystal_size_min 0.15
_refine_diff_density_max 0.651
_refine_diff_density_min -0.301
_refine_diff_density_rms 0.075
_refine_ls_extinction_method none
_refine_ls_goodness_of_fit_ref 1.015
_refine_ls_hydrogen_treatment constr
_refine_ls_matrix_type full
_refine_ls_number_parameters 206
_refine_ls_number_reflns 3661
_refine_ls_number_restraints 0
_refine_ls_restrained_S_all 1.015
_refine_ls_R_factor_all 0.0514
_refine_ls_R_factor_gt 0.0343
_refine_ls_shift/su_max 0.000
_refine_ls_shift/su_mean 0.000
_refine_ls_structure_factor_coef Fsqd
_refine_ls_weighting_details 'calc w=1/[\s^2^(Fo^2^)+(0.0503P)^2^+0.8671P] where P=(Fo^2^+2Fc^2^)/3'
_refine_ls_weighting_scheme calc
_refine_ls_wR_factor_gt 0.0823
_refine_ls_wR_factor_ref 0.0905
_reflns_number_gt 2837
_reflns_number_total 3661
_reflns_threshold_expression >2sigma(I)
_cod_data_source_file c5cc00582e2.cif
_cod_data_source_block Complex_4
_cod_original_sg_symbol_H-M Pbcn
_cod_database_code 7116966

loop_
_symmetry_equiv_pos_as_xyz
'x, y, z'
'-x+1/2, -y+1/2, z+1/2'
'x+1/2, -y+1/2, -z'
'-x, y, -z+1/2'
'-x, -y, -z'
'x-1/2, y-1/2, -z-1/2'
'-x-1/2, y-1/2, z'
'x, -y, z-1/2'

loop_
_atom_site_label
_atom_site_type_symbol
_atom_site_fract_x
_atom_site_fract_y
_atom_site_fract_z
_atom_site_U_iso_or_equiv
_atom_site_adp_type
_atom_site_occupancy
_atom_site_symmetry_multiplicity
_atom_site_calc_flag
_atom_site_refinement_flags
_atom_site_disorder_assembly
_atom_site_disorder_group
Al1 Al 0.5000 0.15060(6) 0.2500 0.0348(3) Uani 1 2 d S . .
C1 C 0.44935(17) 0.46808(13) 0.23208(16) 0.0222(5) Uani 1 1 d . . .
C2 C 0.42019(19) 0.54167(13) 0.21813(17) 0.0250(6) Uani 1 1 d . . .
C3 C 0.3395(2) 0.57561(15) 0.18307(19) 0.0321(6) Uani 1 1 d . . .
H3 H 0.2854 0.5495 0.1603 0.038 Uiso 1 1 calc R . .
C4 C 0.3390(2) 0.64988(16) 0.1818(2) 0.0401(7) Uani 1 1 d . . .
H4 H 0.2835 0.6735 0.1576 0.048 Uiso 1 1 calc R . .
C5 C 0.4157(2) 0.68960(15) 0.2144(2) 0.0389(7) Uani 1 1 d . . .
H5 H 0.4118 0.7397 0.2129 0.047 Uiso 1 1 calc R . .
C6 C 0.5000 0.65676(19) 0.2500 0.0313(9) Uani 1 2 d S . .
C7 C 0.5000 0.58287(19) 0.2500 0.0268(8) Uani 1 2 d S . .
C8 C 0.31111(18) 0.39928(13) 0.19002(18) 0.0256(6) Uani 1 1 d . . .
C9 C 0.23376(18) 0.41873(13) 0.24894(19) 0.0298(6) Uani 1 1 d . . .
C10 C 0.1400(2) 0.40735(17) 0.2143(2) 0.0409(7) Uani 1 1 d . . .
H10 H 0.0857 0.4202 0.2519 0.049 Uiso 1 1 calc R . .
C11 C 0.1244(2) 0.37804(17) 0.1271(3) 0.0476(8) Uani 1 1 d . . .
H11 H 0.0599 0.3717 0.1050 0.057 Uiso 1 1 calc R . .
C12 C 0.2015(2) 0.35780(15) 0.0718(2) 0.0401(7) Uani 1 1 d . . .
H12 H 0.1895 0.3371 0.0121 0.048 Uiso 1 1 calc R . .
C13 C 0.29691(18) 0.36721(13) 0.10188(19) 0.0289(6) Uani 1 1 d . . .
C14 C 0.2485(2) 0.44697(15) 0.3473(2) 0.0363(7) Uani 1 1 d . . .
H14 H 0.3156 0.4672 0.3507 0.044 Uiso 1 1 calc R . .
C15 C 0.2423(4) 0.3874(2) 0.4183(2) 0.0866(15) Uani 1 1 d . . .
H15A H 0.1777 0.3657 0.4150 0.130 Uiso 1 1 calc R . .
H15B H 0.2531 0.4062 0.4816 0.130 Uiso 1 1 calc R . .
H15C H 0.2919 0.3519 0.4041 0.130 Uiso 1 1 calc R . .
C16 C 0.1779(3) 0.5046(2) 0.3746(3) 0.0687(11) Uani 1 1 d . . .
H16A H 0.1931 0.5214 0.4380 0.103 Uiso 1 1 calc R . .
H16B H 0.1115 0.4859 0.3734 0.103 Uiso 1 1 calc R . .
H16C H 0.1832 0.5439 0.3300 0.103 Uiso 1 1 calc R . .
C17 C 0.3839(2) 0.34686(15) 0.04275(19) 0.0349(7) Uani 1 1 d . . .
H17 H 0.4357 0.3308 0.0871 0.042 Uiso 1 1 calc R . .
C18 C 0.4246(3) 0.41004(17) -0.0106(2) 0.0525(9) Uani 1 1 d . . .
H18A H 0.4851 0.3964 -0.0422 0.079 Uiso 1 1 calc R . .
H18B H 0.4378 0.4486 0.0336 0.079 Uiso 1 1 calc R . .
H18C H 0.3772 0.4258 -0.0575 0.079 Uiso 1 1 calc R . .
C19 C 0.3640(3) 0.2854(2) -0.0246(3) 0.0602(10) Uani 1 1 d . . .
H19A H 0.3207 0.3012 -0.0750 0.090 Uiso 1 1 calc R . .
H19B H 0.3331 0.2466 0.0100 0.090 Uiso 1 1 calc R . .
H19C H 0.4254 0.2689 -0.0517 0.090 Uiso 1 1 calc R . .
C20 C 0.4459(2) 0.10353(17) 0.1402(2) 0.0512(8) Uani 1 1 d . . .
H20A H 0.4987 0.0843 0.1019 0.077 Uiso 1 1 calc R . .
H20B H 0.4085 0.1375 0.1030 0.077 Uiso 1 1 calc R . .
H20C H 0.4031 0.0651 0.1606 0.077 Uiso 1 1 calc R . .
Br1 Br 0.38304(2) 0.236566(16) 0.30327(2) 0.04251(12) Uani 1 1 d . . .
N1 N 0.40956(14) 0.40649(11) 0.22169(14) 0.0227(5) Uani 1 1 d . . .
Ni1 Ni 0.5000 0.32845(2) 0.2500 0.02578(14) Uani 1 2 d S . .

loop_
_atom_site_aniso_label
_atom_site_aniso_U_11
_atom_site_aniso_U_22
_atom_site_aniso_U_33
_atom_site_aniso_U_23
_atom_site_aniso_U_13
_atom_site_aniso_U_12
Al1 0.0270(6) 0.0285(6) 0.0488(8) 0.000 -0.0025(6) 0.000
C1 0.0185(12) 0.0279(13) 0.0201(13) 0.0011(10) 0.0028(10) 0.0019(10)
C2 0.0240(14) 0.0271(13) 0.0238(13) 0.0024(10) 0.0059(11) 0.0006(11)
C3 0.0266(15) 0.0329(15) 0.0367(16) 0.0056(12) 0.0025(12) 0.0047(12)
C4 0.0387(17) 0.0360(17) 0.0457(18) 0.0087(14) 0.0021(14) 0.0143(14)
C5 0.0471(18) 0.0243(14) 0.0455(17) 0.0040(12) 0.0097(15) 0.0071(13)
C6 0.036(2) 0.0270(19) 0.031(2) 0.000 0.0096(18) 0.000
C7 0.028(2) 0.0271(19) 0.0252(19) 0.000 0.0052(16) 0.000
C8 0.0192(13) 0.0237(13) 0.0340(15) 0.0068(11) -0.0020(11) 0.0008(10)
C9 0.0195(13) 0.0286(14) 0.0412(16) 0.0068(12) 0.0017(12) 0.0012(11)
C10 0.0238(16) 0.0426(18) 0.056(2) 0.0073(15) 0.0030(14) -0.0003(13)
C11 0.0224(16) 0.053(2) 0.068(2) 0.0118(17) -0.0114(16) -0.0070(13)
C12 0.0399(18) 0.0410(17) 0.0394(17) 0.0062(14) -0.0121(14) -0.0096(14)
C13 0.0285(15) 0.0261(14) 0.0321(15) 0.0049(11) -0.0040(12) -0.0032(11)
C14 0.0279(15) 0.0412(17) 0.0399(16) -0.0001(13) 0.0118(13) 0.0036(12)
C15 0.161(4) 0.060(2) 0.038(2) 0.0084(18) 0.016(3) 0.025(3)
C16 0.064(2) 0.065(2) 0.078(3) -0.021(2) 0.006(2) 0.023(2)
C17 0.0372(16) 0.0383(16) 0.0292(15) -0.0033(13) -0.0041(13) -0.0042(12)
C18 0.057(2) 0.052(2) 0.048(2) -0.0010(16) 0.0182(17) -0.0114(17)
C19 0.072(3) 0.055(2) 0.053(2) -0.0206(18) 0.0037(19) -0.0107(18)
C20 0.0450(19) 0.0488(19) 0.060(2) -0.0075(16) -0.0107(17) 0.0056(15)
Br1 0.02932(18) 0.03109(18) 0.0671(2) 0.00086(14) 0.01549(14) -0.00250(12)
N1 0.0157(10) 0.0264(11) 0.0260(11) -0.0002(9) 0.0008(9) -0.0004(9)
Ni1 0.0194(2) 0.0232(2) 0.0348(3) 0.000 -0.0002(2) 0.000

loop_
_atom_type_symbol
_atom_type_description
_atom_type_scat_dispersion_real
_atom_type_scat_dispersion_imag
_atom_type_scat_source
C C 0.0033 0.0016 'International Tables Vol C Tables 4.2.6.8 and 6.1.1.4'
H H 0.0000 0.0000 'International Tables Vol C Tables 4.2.6.8 and 6.1.1.4'
Al Al 0.0645 0.0514 'International Tables Vol C Tables 4.2.6.8 and 6.1.1.4'
Br Br -0.2901 2.4595 'International Tables Vol C Tables 4.2.6.8 and 6.1.1.4'
N N 0.0061 0.0033 'International Tables Vol C Tables 4.2.6.8 and 6.1.1.4'
Ni Ni 0.3393 1.1124 'International Tables Vol C Tables 4.2.6.8 and 6.1.1.4'

loop_
_geom_angle_atom_site_label_1
_geom_angle_atom_site_label_2
_geom_angle_atom_site_label_3
_geom_angle
_geom_angle_site_symmetry_1
_geom_angle_site_symmetry_3
C20 Al1 C20 125.5(2) . 4_655
C20 Al1 Br1 108.21(11) . 4_655
C20 Al1 Br1 107.82(10) 4_655 4_655
C20 Al1 Br1 107.82(10) . .
C20 Al1 Br1 108.21(11) 4_655 .
Br1 Al1 Br1 95.05(4) 4_655 .
N1 C1 C2 136.5(2) . .
N1 C1 C1 115.82(14) . 4_655
C2 C1 C1 107.69(14) . 4_655
C3 C2 C7 118.8(3) . .
C3 C2 C1 135.6(2) . .
C7 C2 C1 105.5(2) . .
C2 C3 C4 118.4(3) . .
C2 C3 H3 120.8 . .
C4 C3 H3 120.8 . .
C5 C4 C3 122.6(3) . .
C5 C4 H4 118.7 . .
C3 C4 H4 118.7 . .
C4 C5 C6 120.7(3) . .
C4 C5 H5 119.7 . .
C6 C5 H5 119.7 . .
C7 C6 C5 116.18(19) . .
C7 C6 C5 116.18(19) . 4_655
C5 C6 C5 127.6(4) . 4_655
C6 C7 C2 123.30(16) . .
C6 C7 C2 123.30(16) . 4_655
C2 C7 C2 113.4(3) . 4_655
C9 C8 C13 122.7(2) . .
C9 C8 N1 120.2(2) . .
C13 C8 N1 116.9(2) . .
C10 C9 C8 116.7(3) . .
C10 C9 C14 120.3(2) . .
C8 C9 C14 122.9(2) . .
C11 C10 C9 121.6(3) . .
C11 C10 H10 119.2 . .
C9 C10 H10 119.2 . .
C12 C11 C10 120.6(3) . .
C12 C11 H11 119.7 . .
C10 C11 H11 119.7 . .
C11 C12 C13 121.0(3) . .
C11 C12 H12 119.5 . .
C13 C12 H12 119.5 . .
C12 C13 C8 117.4(3) . .
C12 C13 C17 122.8(2) . .
C8 C13 C17 119.7(2) . .
C9 C14 C16 114.0(3) . .
C9 C14 C15 110.2(3) . .
C16 C14 C15 109.2(3) . .
C9 C14 H14 107.7 . .
C16 C14 H14 107.7 . .
C15 C14 H14 107.7 . .
C14 C15 H15A 109.5 . .
C14 C15 H15B 109.5 . .
H15A C15 H15B 109.5 . .
C14 C15 H15C 109.5 . .
H15A C15 H15C 109.5 . .
H15B C15 H15C 109.5 . .
C14 C16 H16A 109.5 . .
C14 C16 H16B 109.5 . .
H16A C16 H16B 109.5 . .
C14 C16 H16C 109.5 . .
H16A C16 H16C 109.5 . .
H16B C16 H16C 109.5 . .
C13 C17 C18 111.6(2) . .
C13 C17 C19 113.6(2) . .
C18 C17 C19 110.6(3) . .
C13 C17 H17 106.9 . .
C18 C17 H17 106.9 . .
C19 C17 H17 106.9 . .
C17 C18 H18A 109.5 . .
C17 C18 H18B 109.5 . .
H18A C18 H18B 109.5 . .
C17 C18 H18C 109.5 . .
H18A C18 H18C 109.5 . .
H18B C18 H18C 109.5 . .
C17 C19 H19A 109.5 . .
C17 C19 H19B 109.5 . .
H19A C19 H19B 109.5 . .
C17 C19 H19C 109.5 . .
H19A C19 H19C 109.5 . .
H19B C19 H19C 109.5 . .
Al1 C20 H20A 109.5 . .
Al1 C20 H20B 109.5 . .
H20A C20 H20B 109.5 . .
Al1 C20 H20C 109.5 . .
H20A C20 H20C 109.5 . .
H20B C20 H20C 109.5 . .
Al1 Br1 Ni1 86.85(2) . .
C1 N1 C8 121.3(2) . .
C1 N1 Ni1 112.60(16) . .
C8 N1 Ni1 126.03(16) . .
N1 Ni1 N1 83.00(12) 4_655 .
N1 Ni1 Br1 100.27(6) 4_655 4_655
N1 Ni1 Br1 150.38(6) . 4_655
N1 Ni1 Br1 150.38(6) 4_655 .
N1 Ni1 Br1 100.27(6) . .
Br1 Ni1 Br1 91.24(2) 4_655 .

loop_
_geom_bond_atom_site_label_1
_geom_bond_atom_site_label_2
_geom_bond_distance
_geom_bond_site_symmetry_2
Al1 C20 1.947(3) .
Al1 C20 1.947(3) 4_655
Al1 Br1 2.4118(8) 4_655
Al1 Br1 2.4118(8) .
C1 N1 1.297(3) .
C1 C2 1.464(3) .
C1 C1 1.484(5) 4_655
C2 C3 1.377(4) .
C2 C7 1.421(3) .
C3 C4 1.407(4) .
C3 H3 0.9500 .
C4 C5 1.377(4) .
C4 H4 0.9500 .
C5 C6 1.410(3) .
C5 H5 0.9500 .
C6 C7 1.400(5) .
C6 C5 1.410(3) 4_655
C7 C2 1.421(3) 4_655
C8 C9 1.404(3) .
C8 C13 1.407(4) .
C8 N1 1.434(3) .
C9 C10 1.397(4) .
C9 C14 1.512(4) .
C10 C11 1.376(5) .
C10 H10 0.9500 .
C11 C12 1.376(4) .
C11 H11 0.9500 .
C12 C13 1.392(4) .
C12 H12 0.9500 .
C13 C17 1.513(4) .
C14 C16 1.513(4) .
C14 C15 1.517(4) .
C14 H14 1.0000 .
C15 H15A 0.9800 .
C15 H15B 0.9800 .
C15 H15C 0.9800 .
C16 H16A 0.9800 .
C16 H16B 0.9800 .
C16 H16C 0.9800 .
C17 C18 1.524(4) .
C17 C19 1.533(4) .
C17 H17 1.0000 .
C18 H18A 0.9800 .
C18 H18B 0.9800 .
C18 H18C 0.9800 .
C19 H19A 0.9800 .
C19 H19B 0.9800 .
C19 H19C 0.9800 .
C20 H20A 0.9800 .
C20 H20B 0.9800 .
C20 H20C 0.9800 .
Br1 Ni1 2.4889(4) .
N1 Ni1 1.974(2) .
Ni1 N1 1.974(2) 4_655
Ni1 Br1 2.4889(4) 4_655
